data_4124486
loop_
_publ_author_name
'Clarke, S.J.'
'Puyet, M.'
'Chalker, P.R.'
'Holman, J.'
'Michie, C.W.'
'Rosseinsky, M.J.'

_publ_section_title
;
 A first transition series pseudotetrahedral oxynitride anion: synthesis
 and characterization of Ba2 V O3 N
;
_journal_name_full 'Journal of the American Chemical Society'
_journal_page_first 3337
_journal_page_last 3342
_journal_volume 124
_journal_year 2002
_chemical_formula_sum 'Ba2 N O3 V'
_chemical_name_systematic 'Ba2 (V O3 N)'
_space_group_IT_number 62
_symmetry_space_group_name_Hall '-P 2ac 2n'
_symmetry_space_group_name_H-M 'P n m a'
_cell_angle_alpha 90
_cell_angle_beta 90
_cell_angle_gamma 90
_cell_formula_units_Z 4
_cell_length_a 7.70736
_cell_length_b 5.92871
_cell_length_c 10.50584
_cell_volume 480.061
_citation_journal_id_ASTM JACSAT
_cod_data_source_file Clarke_JACSAT_2002_331.cif
_cod_data_source_block Ba2N1O3V1
_cod_original_cell_volume 480.0612
_cod_original_formula_sum 'Ba2 N1 O3 V1'
_cod_database_code 4124486

loop_
_symmetry_equiv_pos_as_xyz
x,y,z
-x+1/2,-y,z+1/2
x+1/2,-y+1/2,-z+1/2
-x,y+1/2,-z
-x,-y,-z
x-1/2,y,-z-1/2
-x-1/2,y-1/2,z-1/2
x,-y-1/2,z

loop_
_atom_site_label
_atom_site_type_symbol
_atom_site_fract_x
_atom_site_fract_y
_atom_site_fract_z
_atom_site_occupancy
_atom_site_U_iso_or_equiv
Ba1 Ba+2 0.15723 0.75 0.08036 1 0.0
N3 N-3 0.3092 0.509 0.34784 0.134 0.0
O2 O-2 0.3061 0.75 0.57428 0.558 0.0
O1 O-2 0.0049 0.75 0.4168 0.676 0.0
N1 N-3 0.0049 0.75 0.4168 0.324 0.0
O3 O-2 0.3092 0.509 0.34784 0.866 0.0
V1 V+5 0.227 0.75 0.4206 1 0.0
N2 N-3 0.3061 0.75 0.57428 0.442 0.0
Ba2 Ba+2 0.01054 0.25 0.30749 1 0.0
